data_4033645
loop_
_publ_author_name
'Zatsikha, Yuriy V.'
'Shamova, Liliya I.'
'Blesener, Tanner S.'
'Kuzmin, Ilya A.'
'Germanov, Yaroslaw V.'
'Herbert, David E.'
'Nemykin, Victor N.'

_publ_section_title
;
 Development of a Class of Easily Scalable, Electron-Deficient,
 Core-Extended Benzo-Fused Azadipyrromethene Derivatives
 (&quot;MB-DIPY&quot;).
;
_journal_name_full 'The Journal of organic chemistry'
_journal_paper_doi 10.1021/acs.joc.9b02074
_journal_year 2019
_chemical_formula_sum 'C34 H26.5 N3 O8 S2 Zn'
_chemical_formula_weight 734.57
_space_group_crystal_system monoclinic
_space_group_IT_number 14
_space_group_name_Hall '-P 2ybc'
_space_group_name_H-M_alt 'P 1 21/c 1'
_symmetry_space_group_name_Hall '-P 2ybc'
_symmetry_space_group_name_H-M 'P 1 21/c 1'
_atom_sites_solution_hydrogens geom
_audit_creation_method SHELXL-2017/1
_cell_angle_alpha 90
_cell_angle_beta 93.302(2)
_cell_angle_gamma 90
_cell_formula_units_Z 4
_cell_length_a 12.2258(6)
_cell_length_b 18.0410(9)
_cell_length_c 14.4701(8)
_cell_measurement_reflns_used 9576
_cell_measurement_temperature 150(2)
_cell_measurement_theta_max 28.31
_cell_measurement_theta_min 2.81
_cell_volume 3186.3(3)
_computing_cell_refinement 'Bruker SAINT'
_computing_data_collection 'Bruker APEX3'
_computing_data_reduction 'Bruker SAINT'
_computing_molecular_graphics 'Bruker SHELXTL'
_computing_publication_material 'Bruker SHELXTL'
_computing_structure_refinement 'SHELXL-2017/1 (Sheldrick, 2017)'
_computing_structure_solution 'SHELXS-97 (Sheldrick 2008)'
_diffrn_ambient_temperature 150(2)
_diffrn_measured_fraction_theta_full 0.999
_diffrn_measured_fraction_theta_max 0.998
_diffrn_measurement_device_type 'Bruker D8 QUEST ECO CMOS'
_diffrn_measurement_method '\f and \w scans'
_diffrn_radiation_monochromator 'TRIUMPH curved--crystal'
_diffrn_radiation_type MoK\a
_diffrn_radiation_wavelength 0.71073
_diffrn_reflns_av_R_equivalents 0.0572
_diffrn_reflns_av_unetI/netI 0.0234
_diffrn_reflns_Laue_measured_fraction_full 0.999
_diffrn_reflns_Laue_measured_fraction_max 0.998
_diffrn_reflns_limit_h_max 16
_diffrn_reflns_limit_h_min -16
_diffrn_reflns_limit_k_max 24
_diffrn_reflns_limit_k_min -24
_diffrn_reflns_limit_l_max 19
_diffrn_reflns_limit_l_min -19
_diffrn_reflns_number 103887
_diffrn_reflns_point_group_measured_fraction_full 0.999
_diffrn_reflns_point_group_measured_fraction_max 0.998
_diffrn_reflns.reduction_process narrow--frame

_diffrn_reflns_theta_full 25.242
_diffrn_reflns_theta_max 28.401
_diffrn_reflns_theta_min 2.403
_diffrn_source 'fine-focus tube'
_exptl_absorpt_coefficient_mu 0.960
_exptl_absorpt_correction_T_max 0.7457
_exptl_absorpt_correction_T_min 0.6367
_exptl_absorpt_correction_type multi-scan
_exptl_absorpt_process_details 'SADABS V2014/5 (Bruker AXS Inc.)'
_exptl_crystal_colour purple
_exptl_crystal_density_diffrn 1.531
_exptl_crystal_description block
_exptl_crystal_F_000 1510
_exptl_crystal_size_max 0.128
_exptl_crystal_size_mid 0.117
_exptl_crystal_size_min 0.084
_refine_diff_density_max 1.752
_refine_diff_density_min -0.894
_refine_diff_density_rms 0.093
_refine_ls_extinction_method none
_refine_ls_goodness_of_fit_ref 1.097
_refine_ls_hydrogen_treatment constr
_refine_ls_matrix_type full
_refine_ls_number_parameters 458
_refine_ls_number_reflns 7984
_refine_ls_number_restraints 5
_refine_ls_restrained_S_all 1.099
_refine_ls_R_factor_all 0.0693
_refine_ls_R_factor_gt 0.0589
_refine_ls_shift/su_max 0.001
_refine_ls_shift/su_mean 0.000
_refine_ls_structure_factor_coef Fsqd
_refine_ls_weighting_details 'w=1/[\s^2^(Fo^2^)+(0.0573P)^2^+8.8847P] where P=(Fo^2^+2Fc^2^)/3'
_refine_ls_weighting_scheme calc
_refine_ls_wR_factor_gt 0.1457
_refine_ls_wR_factor_ref 0.1524
_reflns_Friedel_coverage 0.000
_reflns_number_gt 6879
_reflns_number_total 7984
_reflns_threshold_expression 'I > 2\s(I)'
_cod_data_source_file jo9b02074_si_002.cif
_cod_data_source_block 8c
_cod_original_formula_sum 'C34 H26.50 N3 O8 S2 Zn'
_cod_database_code 4033645
_shelx_shelxl_version_number 2017/1
_shelx_space_group_comment
; 
The symmetry employed for this shelxl refinement is uniquely defined 
by the following loop, which should always be used as a source of 
symmetry information in preference to the above space-group names. 
They are only intended as comments. 
;
_shelx_estimated_absorpt_t_min 0.887
_shelx_estimated_absorpt_t_max 0.924

loop_
_space_group_symop_operation_xyz
'x, y, z'
'-x, y+1/2, -z+1/2'
'-x, -y, -z'
'x, -y-1/2, z-1/2'

loop_
_atom_site_label
_atom_site_type_symbol
_atom_site_fract_x
_atom_site_fract_y
_atom_site_fract_z
_atom_site_U_iso_or_equiv
_atom_site_adp_type
_atom_site_occupancy
_atom_site_site_symmetry_order
_atom_site_calc_flag
_atom_site_refinement_flags_posn
_atom_site_refinement_flags_adp
_atom_site_refinement_flags_occupancy
_atom_site_disorder_assembly
_atom_site_disorder_group
C1 C 0.6334(3) 0.51338(18) 0.0911(2) 0.0250(6) Uani 1 1 d . . . . .
C2 C 0.6538(3) 0.59333(19) 0.0796(2) 0.0297(5) Uani 1 1 d . U . . .
C3 C 0.7414(3) 0.63051(19) 0.0584(2) 0.0297(5) Uani 1 1 d . U . . .
H3 H 0.806413 0.605176 0.044153 0.036 Uiso 1 1 calc R U . . .
C4 C 0.7372(3) 0.70873(19) 0.0571(3) 0.0315(7) Uani 1 1 d . . . . .
H4 H 0.799695 0.736410 0.041781 0.038 Uiso 1 1 calc R U . . .
C5 C 0.6418(3) 0.74525(18) 0.0783(3) 0.0322(7) Uani 1 1 d . . . . .
H5 H 0.639896 0.797892 0.078138 0.039 Uiso 1 1 calc R U . . .
C6 C 0.5494(2) 0.70583(17) 0.0997(2) 0.0239(6) Uani 1 1 d . . . . .
H6 H 0.483409 0.730180 0.113526 0.029 Uiso 1 1 calc R U . . .
C7 C 0.5578(2) 0.62845(17) 0.1001(2) 0.0230(6) Uani 1 1 d . . . . .
C8 C 0.4795(3) 0.56941(17) 0.1204(2) 0.0245(6) Uani 1 1 d . . . . .
C9 C 0.3731(3) 0.57923(17) 0.1385(2) 0.0248(6) Uani 1 1 d . . . . .
H9 H 0.347584 0.628587 0.145154 0.030 Uiso 1 1 calc R U . . .
C10 C 0.2954(3) 0.51948(17) 0.1484(2) 0.0243(6) Uani 1 1 d . . . . .
C11 C 0.1806(3) 0.53857(17) 0.1567(2) 0.0245(6) Uani 1 1 d . . . . .
C12 C 0.1299(3) 0.60561(18) 0.1666(2) 0.0282(6) Uani 1 1 d . . . . .
H12 H 0.167263 0.651781 0.169258 0.034 Uiso 1 1 calc R U . . .
C13 C 0.0152(3) 0.5980(2) 0.1724(3) 0.0343(7) Uani 1 1 d . . . . .
H13 H -0.032695 0.638837 0.179736 0.041 Uiso 1 1 calc R U . . .
C14 C -0.0196(3) 0.5265(2) 0.1664(3) 0.0372(8) Uani 1 1 d . . . . .
H14 H -0.093919 0.511617 0.168654 0.045 Uiso 1 1 calc R U . . .
C15 C 0.6956(3) 0.39107(18) 0.0909(2) 0.0256(6) Uani 1 1 d . . . . .
C16 C 0.7845(3) 0.33721(19) 0.0815(2) 0.0292(7) Uani 1 1 d . . . . .
C17 C 0.8853(3) 0.34549(17) 0.0617(2) 0.0294(7) Uani 1 1 d . . . . .
H17 H 0.911266 0.393586 0.047753 0.035 Uiso 1 1 calc R U . . .
C18 C 0.9589(3) 0.2837(2) 0.0604(3) 0.0361(8) Uani 1 1 d . . . . .
H18 H 1.033077 0.290026 0.045694 0.043 Uiso 1 1 calc R U . . .
C19 C 0.9181(3) 0.2147(2) 0.0812(3) 0.0402(8) Uani 1 1 d . . . . .
H19 H 0.965164 0.172782 0.080912 0.048 Uiso 1 1 calc R U . . .
C20 C 0.8092(3) 0.20517(19) 0.1026(3) 0.0326(7) Uani 1 1 d . . . . .
H20 H 0.780950 0.157732 0.116794 0.039 Uiso 1 1 calc R U . . .
C21 C 0.7441(3) 0.26815(18) 0.1021(2) 0.0270(6) Uani 1 1 d . . . . .
C22 C 0.6282(3) 0.28079(17) 0.1211(2) 0.0260(6) Uani 1 1 d . . . . .
C23 C 0.5556(3) 0.22712(17) 0.1424(2) 0.0277(6) Uani 1 1 d . . . . .
H23 H 0.582619 0.177963 0.149714 0.033 Uiso 1 1 calc R U . . .
C24 C 0.4402(3) 0.23942(18) 0.1547(2) 0.0283(6) Uani 1 1 d . . . . .
C25 C 0.3700(3) 0.17481(18) 0.1610(2) 0.0281(6) Uani 1 1 d . . . . .
C27 C 0.3010(3) 0.05482(19) 0.1700(2) 0.0347(8) Uani 1 1 d . . . . .
H27 H 0.301931 0.002246 0.173682 0.042 Uiso 1 1 calc R U . A 1
C28 C 0.2072(3) 0.0952(2) 0.1704(3) 0.0370(8) Uani 1 1 d . . . . .
H28 H 0.136519 0.073713 0.173001 0.044 Uiso 1 1 calc R U . B 1
C29 C 0.5483(3) 0.3886(2) 0.3515(2) 0.0320(7) Uani 1 1 d . . . . .
C30 C 0.5598(4) 0.4050(2) 0.4533(3) 0.0452(10) Uani 1 1 d . . . . .
H30A H 0.613669 0.371207 0.483184 0.068 Uiso 1 1 calc R U . . .
H30B H 0.488823 0.398180 0.480410 0.068 Uiso 1 1 calc R U . . .
H30C H 0.584274 0.456295 0.462715 0.068 Uiso 1 1 calc R U . . .
C31 C 0.8856(4) 0.3454(2) 0.3359(3) 0.0498(11) Uani 1 1 d . . . . .
C32 C 0.9971(5) 0.3126(3) 0.3289(4) 0.0615(13) Uani 1 1 d . . . . .
H32A H 1.001356 0.288271 0.268612 0.092 Uiso 1 1 calc R U . . .
H32B H 1.010645 0.276053 0.378325 0.092 Uiso 1 1 calc R U . . .
H32C H 1.052284 0.351912 0.335046 0.092 Uiso 1 1 calc R U . . .
C34 C 0.1343(4) 0.5031(3) 0.4279(4) 0.0546(11) Uani 1 1 d . . . . .
H34A H 0.131254 0.548244 0.465361 0.066 Uiso 0.5 1 calc R U P C 1
H34B H 0.120653 0.459838 0.466443 0.066 Uiso 0.5 1 calc R U P C 1
H34C H 0.078361 0.505642 0.376649 0.066 Uiso 0.5 1 calc R U P C 1
H34D H 0.073072 0.468350 0.431137 0.066 Uiso 0.5 1 calc R U P D 2
H34E H 0.115538 0.541242 0.381347 0.066 Uiso 0.5 1 calc R U P D 2
H34F H 0.148802 0.526643 0.488384 0.066 Uiso 0.5 1 calc R U P D 2
C35A C 0.2524(8) 0.4961(5) 0.3874(6) 0.0272(17) Uani 0.5 1 d D . P E 1
O7A O 0.2820(5) 0.4272(3) 0.3743(4) 0.0395(13) Uani 0.5 1 d D . P E 1
H7A H 0.344609 0.426414 0.353339 0.059 Uiso 0.5 1 calc R U P E 1
O8A O 0.3040(5) 0.5496(3) 0.3614(4) 0.0323(12) Uani 0.5 1 d D . P E 1
C35B C 0.2257(9) 0.4657(5) 0.4037(7) 0.043(2) Uani 0.5 1 d D . P E 2
O7B O 0.2366(7) 0.3983(4) 0.4189(7) 0.072(2) Uani 0.5 1 d D . P E 2
O8B O 0.2973(7) 0.5071(5) 0.3678(5) 0.0456(17) Uani 0.5 1 d D . P E 2
N1 N 0.7128(2) 0.46353(15) 0.07976(19) 0.0265(5) Uani 1 1 d . . . . .
N2 N 0.5325(2) 0.50133(14) 0.11605(17) 0.0223(5) Uani 1 1 d . . . . .
N3 N 0.6058(2) 0.35548(14) 0.11269(18) 0.0238(5) Uani 1 1 d . . . . .
O1 O 0.31927(18) 0.45211(12) 0.14798(16) 0.0269(5) Uani 1 1 d . . . . .
O2 O 0.3966(2) 0.30251(12) 0.15751(17) 0.0305(5) Uani 1 1 d . . . . .
O3 O 0.4733(2) 0.42061(17) 0.30272(18) 0.0400(6) Uani 1 1 d . . . . .
O4 O 0.6106(3) 0.34292(19) 0.3181(2) 0.0523(8) Uani 1 1 d . . . . .
O5 O 0.8684(3) 0.41026(19) 0.3422(4) 0.0797(13) Uani 1 1 d . . . . .
O6 O 0.8106(3) 0.29423(17) 0.3369(2) 0.0567(8) Uani 1 1 d . . . . .
H6A H 0.748873 0.314140 0.340407 0.085 Uiso 1 1 calc R U . . .
S1 S 0.08566(7) 0.46716(5) 0.15438(8) 0.0390(2) Uani 1 1 d . . . . .
S2A S 0.22958(8) 0.18759(6) 0.16570(8) 0.0374(3) Uani 0.865(5) 1 d . . P F 1
C26A C 0.3971(3) 0.09760(15) 0.16353(19) 0.0399(9) Uani 0.865(5) 1 d . . P F 1
H26A H 0.469084 0.078043 0.161245 0.048 Uiso 0.865(5) 1 calc R U P F 1
S2B S 0.3971(3) 0.09760(15) 0.16353(19) 0.0399(9) Uani 0.135(5) 1 d . . P F 2
C26B C 0.22958(8) 0.18759(6) 0.16570(8) 0.0374(3) Uani 0.135(5) 1 d . . P F 2
H26B H 0.183388 0.229940 0.165665 0.045 Uiso 0.135(5) 1 calc R U P F 2
Zn1 Zn 0.47321(3) 0.40420(2) 0.16520(2) 0.02241(11) Uani 1 1 d . . . G 2

loop_
_atom_site_aniso_label
_atom_site_aniso_U_11
_atom_site_aniso_U_22
_atom_site_aniso_U_33
_atom_site_aniso_U_23
_atom_site_aniso_U_13
_atom_site_aniso_U_12
C1 0.0245(14) 0.0283(15) 0.0220(14) 0.0015(11) -0.0007(11) -0.0020(12)
C2 0.0305(11) 0.0309(12) 0.0269(11) -0.0022(9) -0.0052(9) 0.0103(9)
C3 0.0305(11) 0.0309(12) 0.0269(11) -0.0022(9) -0.0052(9) 0.0103(9)
C4 0.0241(15) 0.0302(16) 0.0403(18) 0.0066(14) 0.0029(13) -0.0081(13)
C5 0.0351(18) 0.0215(15) 0.0398(18) 0.0042(13) -0.0012(14) -0.0045(13)
C6 0.0235(14) 0.0207(14) 0.0277(15) 0.0024(11) 0.0034(11) 0.0015(11)
C7 0.0237(14) 0.0241(14) 0.0211(13) 0.0011(11) 0.0001(11) -0.0028(11)
C8 0.0311(16) 0.0217(14) 0.0204(14) 0.0005(11) -0.0012(11) -0.0031(12)
C9 0.0284(15) 0.0184(13) 0.0277(15) 0.0014(11) 0.0012(12) -0.0003(11)
C10 0.0262(15) 0.0246(14) 0.0218(14) 0.0000(11) 0.0005(11) 0.0022(12)
C11 0.0249(14) 0.0244(14) 0.0243(14) 0.0005(11) 0.0011(11) -0.0031(11)
C12 0.0258(15) 0.0248(15) 0.0344(17) 0.0024(12) 0.0045(13) -0.0009(12)
C13 0.0254(16) 0.0326(18) 0.045(2) -0.0002(15) 0.0047(14) 0.0027(13)
C14 0.0179(14) 0.0375(19) 0.057(2) -0.0056(16) 0.0076(14) 0.0008(13)
C15 0.0213(14) 0.0321(16) 0.0234(14) -0.0019(12) 0.0008(11) 0.0016(12)
C16 0.0320(16) 0.0279(16) 0.0271(15) -0.0055(12) -0.0021(13) 0.0032(13)
C17 0.0392(18) 0.0184(14) 0.0291(16) -0.0074(12) -0.0122(13) 0.0086(12)
C18 0.0218(15) 0.0384(19) 0.049(2) -0.0079(16) 0.0067(14) 0.0057(14)
C19 0.0332(18) 0.0330(18) 0.054(2) -0.0067(16) 0.0006(16) 0.0101(15)
C20 0.0322(17) 0.0252(16) 0.0403(19) -0.0020(13) 0.0002(14) 0.0021(13)
C21 0.0295(16) 0.0259(15) 0.0254(15) -0.0036(12) -0.0016(12) 0.0018(12)
C22 0.0325(16) 0.0243(15) 0.0208(14) -0.0036(11) -0.0027(12) 0.0070(12)
C23 0.0376(17) 0.0174(13) 0.0276(15) -0.0017(11) -0.0028(13) 0.0008(12)
C24 0.0385(17) 0.0235(15) 0.0227(14) 0.0000(11) -0.0008(12) -0.0051(13)
C25 0.0351(17) 0.0264(15) 0.0228(14) -0.0006(12) 0.0033(12) -0.0030(13)
C27 0.050(2) 0.0221(15) 0.0325(17) -0.0021(13) 0.0076(15) -0.0067(14)
C28 0.0377(19) 0.0357(18) 0.0389(19) 0.0008(15) 0.0114(15) -0.0148(15)
C29 0.0325(17) 0.0370(18) 0.0261(16) 0.0068(13) -0.0023(13) -0.0134(14)
C30 0.063(3) 0.045(2) 0.0262(17) 0.0016(15) -0.0037(17) -0.0100(19)
C31 0.069(3) 0.037(2) 0.043(2) -0.0026(17) 0.002(2) 0.016(2)
C32 0.076(3) 0.047(3) 0.063(3) 0.003(2) 0.013(3) 0.024(2)
C34 0.061(3) 0.042(2) 0.062(3) -0.009(2) 0.014(2) 0.004(2)
C35A 0.030(5) 0.020(4) 0.033(4) 0.007(3) 0.009(3) -0.008(4)
O7A 0.045(3) 0.024(2) 0.053(3) 0.006(2) 0.030(3) 0.006(2)
O8A 0.039(3) 0.019(2) 0.039(3) 0.000(2) 0.003(2) -0.003(2)
C35B 0.045(5) 0.043(6) 0.038(5) -0.007(4) -0.008(4) 0.005(5)
O7B 0.077(5) 0.036(4) 0.107(6) 0.008(4) 0.026(5) 0.022(3)
O8B 0.048(5) 0.045(4) 0.042(4) 0.007(4) -0.006(3) -0.012(4)
N1 0.0197(12) 0.0294(13) 0.0306(14) -0.0002(11) 0.0020(10) 0.0011(10)
N2 0.0259(12) 0.0195(12) 0.0217(11) 0.0008(9) 0.0034(9) 0.0017(9)
N3 0.0283(13) 0.0200(12) 0.0229(12) -0.0001(9) -0.0002(10) -0.0013(10)
O1 0.0251(11) 0.0233(11) 0.0323(12) -0.0004(9) 0.0011(9) -0.0006(8)
O2 0.0325(12) 0.0220(11) 0.0371(13) -0.0009(9) 0.0022(10) -0.0002(9)
O3 0.0330(13) 0.0579(17) 0.0293(12) 0.0070(12) 0.0038(10) 0.0008(12)
O4 0.0554(18) 0.062(2) 0.0391(15) -0.0060(14) -0.0043(13) 0.0102(15)
O5 0.074(3) 0.0376(18) 0.127(4) -0.009(2) 0.006(2) 0.0167(17)
O6 0.066(2) 0.0405(16) 0.063(2) -0.0049(14) 0.0007(16) 0.0131(15)
S1 0.0232(4) 0.0307(4) 0.0632(6) -0.0063(4) 0.0023(4) -0.0009(3)
S2A 0.0306(5) 0.0321(5) 0.0506(6) 0.0007(4) 0.0102(4) -0.0014(4)
C26A 0.0459(17) 0.0370(15) 0.0371(15) 0.0002(11) 0.0056(11) -0.0065(11)
S2B 0.0459(17) 0.0370(15) 0.0371(15) 0.0002(11) 0.0056(11) -0.0065(11)
C26B 0.0306(5) 0.0321(5) 0.0506(6) 0.0007(4) 0.0102(4) -0.0014(4)
Zn1 0.02461(18) 0.01831(17) 0.02459(18) 0.00074(13) 0.00390(13) -0.00113(13)

loop_
_atom_type_symbol
_atom_type_description
_atom_type_scat_dispersion_real
_atom_type_scat_dispersion_imag
_atom_type_scat_source
C C 0.0033 0.0016 'International Tables Vol C Tables 4.2.6.8 and 6.1.1.4'
H H 0.0000 0.0000 'International Tables Vol C Tables 4.2.6.8 and 6.1.1.4'
N N 0.0061 0.0033 'International Tables Vol C Tables 4.2.6.8 and 6.1.1.4'
O O 0.0106 0.0060 'International Tables Vol C Tables 4.2.6.8 and 6.1.1.4'
S S 0.1246 0.1234 'International Tables Vol C Tables 4.2.6.8 and 6.1.1.4'
Zn Zn 0.2839 1.4301 'International Tables Vol C Tables 4.2.6.8 and 6.1.1.4'

loop_
_geom_angle_atom_site_label_1
_geom_angle_atom_site_label_2
_geom_angle_atom_site_label_3
_geom_angle
N2 C1 N1 128.1(3)
N2 C1 C2 111.0(3)
N1 C1 C2 120.9(3)
C3 C2 C7 122.0(3)
C3 C2 C1 132.1(3)
C7 C2 C1 105.9(3)
C2 C3 C4 118.9(3)
C2 C3 H3 120.5
C4 C3 H3 120.5
C5 C4 C3 120.1(3)
C5 C4 H4 120.0
C3 C4 H4 120.0
C6 C5 C4 120.8(3)
C6 C5 H5 119.6
C4 C5 H5 119.6
C5 C6 C7 116.9(3)
C5 C6 H6 121.5
C7 C6 H6 121.5
C2 C7 C6 121.3(3)
C2 C7 C8 106.3(3)
C6 C7 C8 132.4(3)
C9 C8 N2 125.4(3)
C9 C8 C7 125.9(3)
N2 C8 C7 108.6(3)
C8 C9 C10 124.4(3)
C8 C9 H9 117.8
C10 C9 H9 117.8
O1 C10 C9 124.6(3)
O1 C10 C11 117.2(3)
C9 C10 C11 118.2(3)
C12 C11 C10 131.4(3)
C12 C11 S1 110.6(2)
C10 C11 S1 118.0(2)
C11 C12 C13 112.1(3)
C11 C12 H12 123.9
C13 C12 H12 123.9
C14 C13 C12 113.2(3)
C14 C13 H13 123.4
C12 C13 H13 123.4
C13 C14 S1 111.8(3)
C13 C14 H14 124.1
S1 C14 H14 124.1
N3 C15 N1 129.9(3)
N3 C15 C16 109.2(3)
N1 C15 C16 120.9(3)
C17 C16 C21 120.7(3)
C17 C16 C15 131.7(3)
C21 C16 C15 107.6(3)
C16 C17 C18 121.5(3)
C16 C17 H17 119.3
C18 C17 H17 119.3
C19 C18 C17 117.6(3)
C19 C18 H18 121.2
C17 C18 H18 121.2
C18 C19 C20 121.4(3)
C18 C19 H19 119.3
C20 C19 H19 119.3
C21 C20 C19 117.0(3)
C21 C20 H20 121.5
C19 C20 H20 121.5
C16 C21 C20 121.9(3)
C16 C21 C22 105.1(3)
C20 C21 C22 133.0(3)
C23 C22 N3 126.0(3)
C23 C22 C21 125.3(3)
N3 C22 C21 108.8(3)
C22 C23 C24 124.8(3)
C22 C23 H23 117.6
C24 C23 H23 117.6
O2 C24 C23 124.1(3)
O2 C24 C25 118.0(3)
C23 C24 C25 117.9(3)
S2B C25 C24 130.1(3)
C26A C25 C24 130.1(3)
S2B C25 C26B 110.9(2)
C24 C25 C26B 119.0(3)
C26A C25 S2A 110.9(2)
C24 C25 S2A 119.0(3)
C28 C27 S2B 114.4(3)
C28 C27 C26A 114.4(3)
C28 C27 H27 122.8
C26A C27 H27 122.8
C27 C28 C26B 112.9(3)
C27 C28 S2A 112.9(3)
C27 C28 H28 123.5
S2A C28 H28 123.5
O4 C29 O3 121.9(3)
O4 C29 C30 119.2(3)
O3 C29 C30 118.8(4)
C29 C30 H30A 109.5
C29 C30 H30B 109.5
H30A C30 H30B 109.5
C29 C30 H30C 109.5
H30A C30 H30C 109.5
H30B C30 H30C 109.5
O5 C31 O6 124.6(5)
O5 C31 C32 124.0(5)
O6 C31 C32 111.5(4)
C31 C32 H32A 109.5
C31 C32 H32B 109.5
H32A C32 H32B 109.5
C31 C32 H32C 109.5
H32A C32 H32C 109.5
H32B C32 H32C 109.5
C35A C34 H34A 109.5
C35A C34 H34B 109.5
H34A C34 H34B 109.5
C35A C34 H34C 109.5
H34A C34 H34C 109.5
H34B C34 H34C 109.5
C35B C34 H34D 109.5
C35B C34 H34E 109.5
H34D C34 H34E 109.5
C35B C34 H34F 109.5
H34D C34 H34F 109.5
H34E C34 H34F 109.5
O8A C35A O7A 123.4(8)
O8A C35A C34 123.0(7)
O7A C35A C34 113.1(7)
C35A O7A H7A 109.5
O7B C35B O8B 125.0(10)
O7B C35B C34 121.3(11)
O8B C35B C34 113.7(8)
C15 N1 C1 121.4(3)
C1 N2 C8 108.1(3)
C1 N2 Zn1 126.3(2)
C8 N2 Zn1 124.5(2)
C15 N3 C22 109.4(3)
C15 N3 Zn1 124.7(2)
C22 N3 Zn1 123.3(2)
C10 O1 Zn1 128.0(2)
C24 O2 Zn1 127.9(2)
C29 O3 Zn1 116.4(2)
C31 O6 H6A 109.5
C14 S1 C11 92.33(17)
C28 S2A C25 91.88(18)
C27 C26A C25 109.9(3)
C27 C26A H26A 125.1
C25 C26A H26A 125.1
C27 S2B C25 109.9(3)
C28 C26B C25 91.88(18)
C28 C26B H26B 134.1
C25 C26B H26B 134.1
O3 Zn1 N3 118.61(11)
O3 Zn1 N2 103.79(11)
N3 Zn1 N2 86.22(10)
O3 Zn1 O2 99.15(11)
N3 Zn1 O2 87.98(10)
N2 Zn1 O2 156.32(10)
O3 Zn1 O1 90.37(10)
N3 Zn1 O1 151.01(10)
N2 Zn1 O1 86.45(9)
O2 Zn1 O1 87.58(9)

loop_
_geom_bond_atom_site_label_1
_geom_bond_atom_site_label_2
_geom_bond_distance
C1 N2 1.323(4)
C1 N1 1.341(4)
C1 C2 1.475(5)
C2 C3 1.315(5)
C2 C7 1.381(4)
C3 C4 1.412(5)
C3 H3 0.9500
C4 C5 1.389(5)
C4 H4 0.9500
C5 C6 1.385(4)
C5 H5 0.9500
C6 C7 1.400(4)
C6 H6 0.9500
C7 C8 1.473(4)
C8 C9 1.353(4)
C8 N2 1.392(4)
C9 C10 1.449(4)
C9 H9 0.9500
C10 O1 1.250(4)
C10 C11 1.457(4)
C11 C12 1.371(4)
C11 S1 1.733(3)
C12 C13 1.416(5)
C12 H12 0.9500
C13 C14 1.361(5)
C13 H13 0.9500
C14 S1 1.690(4)
C14 H14 0.9500
C15 N3 1.326(4)
C15 N1 1.335(4)
C15 C16 1.469(4)
C16 C17 1.290(5)
C16 C21 1.379(5)
C17 C18 1.434(4)
C17 H17 0.9500
C18 C19 1.382(6)
C18 H18 0.9500
C19 C20 1.394(5)
C19 H19 0.9500
C20 C21 1.387(5)
C20 H20 0.9500
C21 C22 1.477(5)
C22 C23 1.360(5)
C22 N3 1.379(4)
C23 C24 1.449(5)
C23 H23 0.9500
C24 O2 1.259(4)
C24 C25 1.454(4)
C25 S2B 1.432(4)
C25 C26A 1.432(4)
C25 C26B 1.737(4)
C25 S2A 1.737(4)
C27 C28 1.358(6)
C27 S2B 1.414(5)
C27 C26A 1.414(5)
C27 H27 0.9500
C28 C26B 1.692(4)
C28 S2A 1.692(4)
C28 H28 0.9500
C29 O4 1.239(5)
C29 O3 1.263(4)
C29 C30 1.501(5)
C30 H30A 0.9800
C30 H30B 0.9800
C30 H30C 0.9800
C31 O5 1.194(5)
C31 O6 1.301(6)
C31 C32 1.495(7)
C32 H32A 0.9800
C32 H32B 0.9800
C32 H32C 0.9800
C34 C35B 1.368(10)
C34 C35A 1.594(10)
C34 H34A 0.9800
C34 H34B 0.9800
C34 H34C 0.9800
C34 H34D 0.9800
C34 H34E 0.9800
C34 H34F 0.9800
C35A O8A 1.224(10)
C35A O7A 1.312(10)
O7A H7A 0.8400
C35B O7B 1.240(10)
C35B O8B 1.284(11)
N2 Zn1 2.040(2)
N3 Zn1 2.030(3)
O1 Zn1 2.073(2)
O2 Zn1 2.060(2)
O3 Zn1 2.012(3)
O6 H6A 0.8400
C26A H26A 0.9500
C26B H26B 0.9500

loop_
_geom_hbond_atom_site_label_D
_geom_hbond_atom_site_label_H
_geom_hbond_atom_site_label_A
_geom_hbond_distance_DH
_geom_hbond_distance_HA
_geom_hbond_distance_DA
_geom_hbond_angle_DHA
_geom_hbond_site_symmetry_A
_geom_hbond_publ_flag
C12 H12 O6 0.95 2.59 3.481(4) 157.1 2_655 yes
C32 H32C O7B^b 0.98 2.63 3.497(11) 147.0 1_655 yes
O7A^a H7A^a O3 0.84 1.78 2.616(6) 176.0 . yes
O6 H6A O4 0.84 1.78 2.598(5) 164.0 . yes
